data_7059715
loop_
_publ_author_name
'Roy, Satabdi'
'Banerjee, Atanu'
'Lima, Sudhir'
'Horn Jr, Adolfo'
'Sampaio, Raquel M. S. N.'
'Ribeiro, N\'adia'
'Correia, Isabel'
'Avecilla, Fernando'
'Carvalho, M. Fernanda N. N.'
'Kuznetsov, Maxim L.'
'Pessoa, Jo\~ao Costa'
'Kaminsky, Werner'
'Dinda, Rupam'

_publ_section_title
;
 Unusual chemistry of Cu(ii) salan complexes: synthesis, characterization
 and superoxide dismutase activity
;
_journal_issue 27
_journal_name_full 'New Journal of Chemistry'
_journal_page_first 11457
_journal_page_last 11470
_journal_paper_doi 10.1039/D0NJ01892A
_journal_volume 44
_journal_year 2020
_chemical_formula_moiety 'C27 H38 Cl2 Cu N2 O3'
_chemical_formula_sum 'C27 H38 Cl2 Cu N2 O3'
_chemical_formula_weight 573.03
_chemical_name_common SA_30
_chemical_name_systematic SA_30
_space_group_IT_number 14
_space_group_name_Hall '-P 2yab'
_space_group_name_H-M_alt 'P 1 21/a 1'
_symmetry_cell_setting monoclinic
_symmetry_Int_Tables_number 14
_symmetry_space_group_name_Hall '-P 2yab'
_symmetry_space_group_name_H-M 'P 1 21/a 1'
_atom_sites_solution_hydrogens geom
_audit_creation_method SHELXL-2014/7
_audit_update_record
;
2019-10-31 deposited with the CCDC.	2020-06-18 downloaded from the CCDC.
;
_cell_angle_alpha 90
_cell_angle_beta 93.091(8)
_cell_angle_gamma 90
_cell_formula_units_Z 8
_cell_length_a 15.048(2)
_cell_length_b 21.675(3)
_cell_length_c 16.615(2)
_cell_measurement_reflns_used 116939
_cell_measurement_temperature 100(2)
_cell_measurement_theta_max 20
_cell_measurement_theta_min 2
_cell_volume 5411.4(12)
_computing_cell_refinement 'SAINT (Bruker, 2007)'
_computing_data_collection 'APEX2 (Bruker, 2007)'
_computing_data_reduction 'SAINT (Bruker, 2007)'
_computing_molecular_graphics 'ORTEP-3 for Windows (Farrugia, 1997)'
_computing_publication_material 'SHELXL-14 (Sheldrick, 2014)'
_computing_structure_refinement 'SHELXL-2014/7 (Sheldrick, 2014)'
_computing_structure_solution 'SHELXS97 (Sheldrick, 1997)'
_diffrn_ambient_temperature 100(2)
_diffrn_measured_fraction_theta_full 0.991
_diffrn_measured_fraction_theta_max 0.840
_diffrn_measurement_device_type 'Bruker APEXII CCD area-detector'
_diffrn_measurement_method '\f and \w scans'
_diffrn_radiation_type MoK\a
_diffrn_radiation_wavelength 0.71073
_diffrn_reflns_av_R_equivalents 0.1707
_diffrn_reflns_av_unetI/netI 0.1693
_diffrn_reflns_Laue_measured_fraction_full 0.991
_diffrn_reflns_Laue_measured_fraction_max 0.840
_diffrn_reflns_limit_h_max 18
_diffrn_reflns_limit_h_min -18
_diffrn_reflns_limit_k_max 27
_diffrn_reflns_limit_k_min 0
_diffrn_reflns_limit_l_max 20
_diffrn_reflns_limit_l_min -20
_diffrn_reflns_number 116939
_diffrn_reflns_point_group_measured_fraction_full 0.991
_diffrn_reflns_point_group_measured_fraction_max 0.840
_diffrn_reflns_theta_full 25.000
_diffrn_reflns_theta_max 27.968
_diffrn_reflns_theta_min 1.546
_diffrn_source 'fine-focus sealed tube'
_exptl_absorpt_coefficient_mu 1.036
_exptl_absorpt_correction_type multi-scan
_exptl_absorpt_process_details '(SADABS; Bruker, 2007)'
_exptl_crystal_colour black
_exptl_crystal_density_diffrn 1.407
_exptl_crystal_density_method 'not measured'
_exptl_crystal_description prism
_exptl_crystal_F_000 2408
_exptl_crystal_size_max 0.170
_exptl_crystal_size_mid 0.150
_exptl_crystal_size_min 0.050
_exptl_transmission_factor_max 0.9454
_exptl_transmission_factor_min 0.7910
_refine_diff_density_max 1.602
_refine_diff_density_min -1.133
_refine_diff_density_rms 0.173
_refine_ls_extinction_method none
_refine_ls_goodness_of_fit_ref 1.026
_refine_ls_hydrogen_treatment constr
_refine_ls_matrix_type full
_refine_ls_number_parameters 649
_refine_ls_number_reflns 27107
_refine_ls_number_restraints 120
_refine_ls_restrained_S_all 1.027
_refine_ls_R_factor_all 0.1662
_refine_ls_R_factor_gt 0.0875
_refine_ls_shift/su_max 0.001
_refine_ls_shift/su_mean 0.000
_refine_ls_structure_factor_coef Fsqd
_refine_ls_weighting_details 'w=1/[\s^2^(Fo^2^)+(0.1054P)^2^+37.3675P] where P=(Fo^2^+2Fc^2^)/3'
_refine_ls_weighting_scheme calc
_refine_ls_wR_factor_gt 0.2096
_refine_ls_wR_factor_ref 0.2579
_reflns_Friedel_coverage 0.000
_reflns_number_gt 16435
_reflns_number_total 27107
_reflns_threshold_expression 'I > 2\s(I)'
_cod_data_source_file d0nj01892a2.cif
_cod_data_source_block twin5
_cod_depositor_comments
;
 Adding full bibliography for 7059712--7059715.cif.

2024-10-30
Z value and formula fixed to values more according to usual
chemical conventions.                 miguel
;
_cod_original_formula_sum 'C54 H76 Cl4 Cu2 N4 O6'
_cod_original_formula_weight 1146.06
_cod_original_formula_moiety 'C54 H76 Cl4 Cu2 N4 O6'
_cod_original_formula_units_Z 4
_cod_original_cell_volume 5411.2(12)
_cod_original_sg_symbol_H-M 'P 21/a'
_cod_database_code 7059715
_shelx_shelxl_version_number 2014/7
_shelx_space_group_comment
;
The symmetry employed for this shelxl refinement is uniquely defined
by the following loop, which should always be used as a source of
symmetry information in preference to the above space-group names.
They are only intended as comments.
;
_shelx_estimated_absorpt_t_min 0.844
_shelx_estimated_absorpt_t_max 0.950

loop_
_space_group_symop_operation_xyz
'x, y, z'
'-x+1/2, y+1/2, -z'
'-x, -y, -z'
'x-1/2, -y-1/2, z'

loop_
_atom_site_label
_atom_site_type_symbol
_atom_site_fract_x
_atom_site_fract_y
_atom_site_fract_z
_atom_site_U_iso_or_equiv
_atom_site_adp_type
_atom_site_occupancy
_atom_site_site_symmetry_order
_atom_site_calc_flag
_atom_site_refinement_flags_posn
_atom_site_refinement_flags_adp
_atom_site_refinement_flags_occupancy
_atom_site_disorder_assembly
_atom_site_disorder_group
C1 C 0.9355(8) 0.5992(5) 0.4279(7) 0.019(3) Uani 1 1 d . . . . .
C2 C 0.9488(8) 0.6649(5) 0.4296(7) 0.018(3) Uani 1 1 d . U . . .
C3 C 0.9195(8) 0.6982(6) 0.3656(8) 0.022(3) Uani 1 1 d . U . . .
H3 H 0.9258 0.7418 0.3663 0.027 Uiso 1 1 calc R U . . .
C4 C 0.8817(9) 0.6706(6) 0.3012(8) 0.022(3) Uani 1 1 d . . . . .
C5 C 0.8642(8) 0.6072(6) 0.2976(8) 0.025(3) Uani 1 1 d . . . . .
C6 C 0.8948(8) 0.5730(5) 0.3632(7) 0.017(3) Uani 1 1 d . U . . .
C7 C 0.8179(8) 0.5790(6) 0.2297(8) 0.024(3) Uani 1 1 d . . . . .
H7A H 0.8522 0.5436 0.2117 0.035 Uiso 1 1 calc R U . . .
H7B H 0.8107 0.6091 0.1858 0.035 Uiso 1 1 calc R U . . .
H7C H 0.7593 0.5651 0.2451 0.035 Uiso 1 1 calc R U . . .
C8 C 0.9840(9) 0.6950(6) 0.5036(8) 0.027(3) Uani 1 1 d . U . . .
H8 H 1.0351 0.6691 0.5247 0.033 Uiso 1 1 calc R U . . .
C9 C 0.9140(9) 0.6969(6) 0.5737(7) 0.028(3) Uani 1 1 d . . . . .
H9A H 0.8628 0.7225 0.5562 0.042 Uiso 1 1 calc R U . . .
H9B H 0.9428 0.7144 0.6228 0.042 Uiso 1 1 calc R U . . .
H9C H 0.8937 0.6549 0.5847 0.042 Uiso 1 1 calc R U . . .
C10 C 1.0231(9) 0.7596(5) 0.4859(8) 0.032(4) Uani 1 1 d . . . . .
H10A H 1.0601 0.7569 0.4392 0.048 Uiso 1 1 calc R U . . .
H10B H 1.0594 0.7738 0.5329 0.048 Uiso 1 1 calc R U . . .
H10C H 0.9743 0.7888 0.4742 0.048 Uiso 1 1 calc R U . . .
C11 C 0.8797(8) 0.5033(5) 0.3687(7) 0.019(3) Uani 1 1 d . U . . .
H11A H 0.9379 0.4821 0.3755 0.023 Uiso 1 1 calc R U . . .
H11B H 0.8496 0.4885 0.3179 0.023 Uiso 1 1 calc R U . . .
C12 C 0.7376(8) 0.5220(6) 0.4445(9) 0.031(3) Uani 1 1 d . . . . .
H12A H 0.7227 0.5425 0.3923 0.037 Uiso 1 1 calc R U . . .
H12B H 0.6887 0.4932 0.4558 0.037 Uiso 1 1 calc R U . . .
C13 C 0.7014(9) 0.6236(6) 0.4891(9) 0.035(4) Uani 1 1 d . . . . .
H13A H 0.7245 0.6425 0.4409 0.052 Uiso 1 1 calc R U . . .
H13B H 0.7118 0.6514 0.5352 0.052 Uiso 1 1 calc R U . . .
H13C H 0.6374 0.6161 0.4801 0.052 Uiso 1 1 calc R U . . .
C14 C 0.8064(9) 0.4183(5) 0.4418(8) 0.026(3) Uani 1 1 d . U . . .
H14A H 0.8616 0.3961 0.4299 0.031 Uiso 1 1 calc R U . . .
H14B H 0.7598 0.4072 0.3999 0.031 Uiso 1 1 calc R U . . .
C15 C 0.7760(8) 0.3986(6) 0.5267(8) 0.026(3) Uani 1 1 d . U . . .
H15 H 0.7189 0.4203 0.5364 0.031 Uiso 1 1 calc R U . . .
C16 C 0.7595(9) 0.3294(6) 0.5308(9) 0.038(4) Uani 1 1 d . . . . .
H16A H 0.8108 0.3073 0.5110 0.056 Uiso 1 1 calc R U . . .
H16B H 0.7061 0.3189 0.4972 0.056 Uiso 1 1 calc R U . . .
H16C H 0.7510 0.3174 0.5867 0.056 Uiso 1 1 calc R U . . .
C17 C 0.8113(9) 0.4240(6) 0.6665(7) 0.023(3) Uani 1 1 d . . . . .
H17A H 0.7586 0.4512 0.6679 0.027 Uiso 1 1 calc R U . . .
H17B H 0.7929 0.3819 0.6816 0.027 Uiso 1 1 calc R U . . .
C18 C 0.8795(8) 0.4457(6) 0.7243(7) 0.021(3) Uani 1 1 d . . . . .
C19 C 0.9106(8) 0.5070(6) 0.7125(7) 0.015(3) Uani 1 1 d . U . . .
C20 C 0.9606(8) 0.5348(6) 0.7735(8) 0.022(3) Uani 1 1 d . U . . .
C21 C 0.9814(7) 0.4996(6) 0.8393(7) 0.017(3) Uani 1 1 d . U . . .
H21 H 1.0159 0.5173 0.8830 0.021 Uiso 1 1 calc R U . . .
C22 C 0.9539(9) 0.4375(6) 0.8453(8) 0.030(3) Uani 1 1 d . . . . .
C23 C 0.9060(9) 0.4097(6) 0.7875(8) 0.024(3) Uani 1 1 d . . . . .
C24 C 0.8858(10) 0.3403(5) 0.7901(8) 0.032(4) Uani 1 1 d . U . . .
H24A H 0.9283 0.3200 0.8283 0.049 Uiso 1 1 calc R U . . .
H24B H 0.8909 0.3225 0.7364 0.049 Uiso 1 1 calc R U . . .
H24C H 0.8252 0.3340 0.8075 0.049 Uiso 1 1 calc R U . . .
C25 C 0.9883(8) 0.6015(6) 0.7627(8) 0.023(3) Uani 1 1 d . . . . .
H25 H 0.9980 0.6080 0.7042 0.027 Uiso 1 1 calc R U . . .
C26 C 0.9102(9) 0.6445(6) 0.7858(9) 0.031(4) Uani 1 1 d . . . . .
H26A H 0.8952 0.6360 0.8414 0.046 Uiso 1 1 calc R U . . .
H26B H 0.8580 0.6368 0.7494 0.046 Uiso 1 1 calc R U . . .
H26C H 0.9284 0.6877 0.7812 0.046 Uiso 1 1 calc R U . . .
C27 C 1.0712(8) 0.6163(6) 0.8079(9) 0.028(3) Uani 1 1 d . . . . .
H27A H 1.0615 0.6156 0.8657 0.042 Uiso 1 1 calc R U . . .
H27B H 1.0913 0.6575 0.7926 0.042 Uiso 1 1 calc R U . . .
H27C H 1.1167 0.5858 0.7958 0.042 Uiso 1 1 calc R U . . .
C28 C 0.5517(8) 0.6002(5) 0.9172(7) 0.017(3) Uani 1 1 d . U . . .
C29 C 0.5360(8) 0.6648(5) 0.9193(8) 0.022(3) Uani 1 1 d . . . . .
C30 C 0.5573(9) 0.6988(6) 0.8518(8) 0.031(4) Uani 1 1 d . . . . .
H30 H 0.5433 0.7416 0.8503 0.037 Uiso 1 1 calc R U . . .
C31 C 0.5998(10) 0.6719(6) 0.7836(8) 0.031(4) Uani 1 1 d . . . . .
C32 C 0.6193(8) 0.6088(6) 0.7790(8) 0.020(3) Uani 1 1 d . . . . .
C33 C 0.5945(8) 0.5735(5) 0.8474(7) 0.017(3) Uani 1 1 d . U . . .
C34 C 0.6664(9) 0.5811(6) 0.7060(8) 0.033(4) Uani 1 1 d . . . . .
H34A H 0.6700 0.6125 0.6639 0.049 Uiso 1 1 calc R U . . .
H34B H 0.6323 0.5456 0.6846 0.049 Uiso 1 1 calc R U . . .
H34C H 0.7265 0.5677 0.7237 0.049 Uiso 1 1 calc R U . . .
C35 C 0.4970(9) 0.6945(5) 0.9955(9) 0.024(3) Uani 1 1 d . . . . .
H35 H 0.4511 0.6652 1.0142 0.028 Uiso 1 1 calc R U . . .
C36 C 0.4505(9) 0.7571(5) 0.9821(9) 0.033(3) Uani 1 1 d . U . . .
H36A H 0.4269 0.7712 1.0328 0.050 Uiso 1 1 calc R U . . .
H36B H 0.4015 0.7527 0.9411 0.050 Uiso 1 1 calc R U . . .
H36C H 0.4934 0.7874 0.9638 0.050 Uiso 1 1 calc R U . . .
C37 C 0.5643(10) 0.6994(6) 1.0600(9) 0.035(4) Uani 1 1 d . . . . .
H37A H 0.6149 0.7230 1.0416 0.053 Uiso 1 1 calc R U . . .
H37B H 0.5843 0.6580 1.0765 0.053 Uiso 1 1 calc R U . . .
H37C H 0.5396 0.7205 1.1059 0.053 Uiso 1 1 calc R U . . .
C38 C 0.6134(8) 0.5060(5) 0.8536(7) 0.017(3) Uani 1 1 d . U . . .
H38A H 0.5568 0.4837 0.8603 0.020 Uiso 1 1 calc R U . . .
H38B H 0.6377 0.4918 0.8026 0.020 Uiso 1 1 calc R U . . .
C39 C 0.7589(8) 0.5268(6) 0.9095(9) 0.030(4) Uani 1 1 d . . . . .
H39A H 0.8068 0.5003 0.8900 0.036 Uiso 1 1 calc R U . . .
H39B H 0.7491 0.5621 0.8723 0.036 Uiso 1 1 calc R U . . .
C40 C 0.7780(10) 0.6097(7) 1.0019(10) 0.048(4) Uani 1 1 d . . . . .
H40A H 0.7288 0.6290 0.9701 0.071 Uiso 1 1 calc R U . . .
H40B H 0.8345 0.6278 0.9869 0.071 Uiso 1 1 calc R U . . .
H40C H 0.7704 0.6168 1.0594 0.071 Uiso 1 1 calc R U . . .
C41 C 0.6935(10) 0.4239(5) 0.9185(9) 0.031(4) Uani 1 1 d . . . . .
H41A H 0.6385 0.4001 0.9054 0.037 Uiso 1 1 calc R U . . .
H41B H 0.7372 0.4141 0.8779 0.037 Uiso 1 1 calc R U . . .
C42 C 0.7292(9) 0.4081(6) 0.9980(8) 0.025(3) Uani 1 1 d . U . . .
H42 H 0.7857 0.4320 1.0070 0.031 Uiso 1 1 calc R U . . .
C43 C 0.7545(9) 0.3393(6) 1.0045(10) 0.036(4) Uani 1 1 d . . . . .
H43A H 0.7021 0.3140 0.9900 0.054 Uiso 1 1 calc R U . . .
H43B H 0.7758 0.3300 1.0599 0.054 Uiso 1 1 calc R U . . .
H43C H 0.8015 0.3303 0.9677 0.054 Uiso 1 1 calc R U . . .
C44 C 0.7033(9) 0.4352(6) 1.1427(8) 0.028(3) Uani 1 1 d . U . . .
H44A H 0.7515 0.4662 1.1426 0.033 Uiso 1 1 calc R U . . .
H44B H 0.7309 0.3951 1.1582 0.033 Uiso 1 1 calc R U . . .
C45 C 0.6375(8) 0.4540(5) 1.2096(8) 0.018(3) Uani 1 1 d . U . . .
C46 C 0.5977(8) 0.5138(5) 1.2008(7) 0.016(3) Uani 1 1 d . . . . .
C47 C 0.5485(8) 0.5385(5) 1.2681(8) 0.018(3) Uani 1 1 d . . . . .
C48 C 0.5372(7) 0.5038(5) 1.3379(7) 0.019(3) Uani 1 1 d . . . . .
H48 H 0.5080 0.5209 1.3820 0.022 Uiso 1 1 calc R U . . .
C49 C 0.5694(9) 0.4437(6) 1.3414(8) 0.029(3) Uani 1 1 d . . . . .
C50 C 0.6209(8) 0.4180(6) 1.2771(8) 0.024(3) Uani 1 1 d . . . . .
C51 C 0.6539(10) 0.3514(6) 1.2793(9) 0.037(4) Uani 1 1 d . . . . .
H51A H 0.6331 0.3302 1.2296 0.056 Uiso 1 1 calc R U . . .
H51B H 0.6307 0.3301 1.3258 0.056 Uiso 1 1 calc R U . . .
H51C H 0.7191 0.3510 1.2838 0.056 Uiso 1 1 calc R U . . .
C52 C 0.5122(8) 0.6039(6) 1.2621(8) 0.022(3) Uani 1 1 d . . . . .
H52 H 0.4861 0.6084 1.2057 0.027 Uiso 1 1 calc R U . . .
C53 C 0.5849(8) 0.6529(6) 1.2720(8) 0.024(3) Uani 1 1 d . . . . .
H53A H 0.6102 0.6524 1.3276 0.035 Uiso 1 1 calc R U . . .
H53B H 0.5594 0.6936 1.2598 0.035 Uiso 1 1 calc R U . . .
H53C H 0.6318 0.6441 1.2349 0.035 Uiso 1 1 calc R U . . .
C54 C 0.4322(8) 0.6174(6) 1.3201(9) 0.028(3) Uani 1 1 d . . . . .
H54A H 0.3842 0.5876 1.3088 0.042 Uiso 1 1 calc R U . . .
H54B H 0.4096 0.6593 1.3103 0.042 Uiso 1 1 calc R U . . .
H54C H 0.4542 0.6136 1.3765 0.042 Uiso 1 1 calc R U . . .
N1 N 0.8228(6) 0.4868(4) 0.4397(6) 0.023(2) Uani 1 1 d . U . . .
N2 N 0.8437(6) 0.4229(4) 0.5818(6) 0.020(2) Uani 1 1 d . U . . .
H2 H 0.8951 0.3937 0.5821 0.024 Uiso 1 1 calc R U . . .
N3 N 0.6741(6) 0.4905(4) 0.9183(6) 0.021(2) Uani 1 1 d . . . . .
N4 N 0.6657(7) 0.4297(4) 1.0634(6) 0.025(3) Uani 1 1 d . . . . .
H4 H 0.6172 0.3983 1.0649 0.030 Uiso 1 1 calc R U . . .
O1 O 0.9641(6) 0.5657(3) 0.4889(5) 0.023(2) Uani 1 1 d . . . . .
O2 O 0.8933(5) 0.5391(3) 0.6492(5) 0.020(2) Uani 1 1 d . . . . .
O3 O 0.7464(6) 0.5660(4) 0.5053(6) 0.033(2) Uani 1 1 d . . . . .
O4 O 0.5282(5) 0.5655(3) 0.9826(5) 0.020(2) Uani 1 1 d . . . . .
O5 O 0.6056(6) 0.5446(4) 1.1336(5) 0.022(2) Uani 1 1 d . . . . .
O6 O 0.7786(8) 0.5463(5) 0.9867(7) 0.062(4) Uani 1 1 d . . . . .
Cl1 Cl 0.8480(3) 0.71956(16) 0.2229(2) 0.0426(10) Uani 1 1 d . . . . .
Cl2 Cl 0.9874(2) 0.39639(17) 0.9297(2) 0.0399(10) Uani 1 1 d . . . . .
Cl3 Cl 0.6250(3) 0.72002(15) 0.7004(2) 0.0418(10) Uani 1 1 d . . . . .
Cl4 Cl 0.5461(2) 0.40307(16) 1.4308(2) 0.0370(9) Uani 1 1 d . . . . .
Cu1 Cu 0.88805(11) 0.50606(7) 0.54251(9) 0.0215(4) Uani 1 1 d . . . . .
Cu2 Cu 0.60910(10) 0.50807(7) 1.02785(8) 0.0200(4) Uani 1 1 d . . . . .

loop_
_atom_site_aniso_label
_atom_site_aniso_U_11
_atom_site_aniso_U_22
_atom_site_aniso_U_33
_atom_site_aniso_U_23
_atom_site_aniso_U_13
_atom_site_aniso_U_12
C1 0.031(7) 0.012(6) 0.014(7) -0.002(6) -0.005(6) -0.007(6)
C2 0.025(5) 0.011(5) 0.016(5) -0.006(4) -0.004(4) -0.001(4)
C3 0.027(7) 0.011(6) 0.028(7) 0.007(5) -0.003(5) -0.003(5)
C4 0.029(8) 0.015(7) 0.020(7) 0.002(6) -0.011(6) 0.003(6)
C5 0.031(8) 0.026(8) 0.017(7) -0.001(6) 0.001(6) -0.003(6)
C6 0.022(6) 0.011(6) 0.017(6) 0.001(5) -0.003(5) 0.004(5)
C7 0.024(8) 0.019(7) 0.027(8) -0.003(6) -0.006(6) -0.001(6)
C8 0.041(7) 0.015(6) 0.025(6) 0.000(5) -0.012(6) -0.002(5)
C9 0.051(10) 0.016(7) 0.017(7) -0.001(6) -0.005(7) 0.006(6)
C10 0.050(10) 0.012(7) 0.031(8) 0.007(6) -0.015(7) -0.008(6)
C11 0.017(6) 0.009(6) 0.031(6) 0.005(6) -0.001(5) -0.005(5)
C12 0.028(8) 0.025(8) 0.038(9) 0.005(7) -0.005(7) 0.004(6)
C13 0.033(9) 0.032(8) 0.038(9) 0.001(7) -0.011(7) 0.020(6)
C14 0.029(5) 0.017(5) 0.031(5) -0.009(5) 0.001(5) -0.008(4)
C15 0.020(6) 0.017(6) 0.039(7) 0.005(6) -0.005(6) -0.007(5)
C16 0.048(10) 0.016(7) 0.049(10) -0.006(7) 0.000(8) -0.007(6)
C17 0.033(8) 0.013(7) 0.022(8) -0.003(6) 0.002(6) -0.001(6)
C18 0.029(8) 0.015(7) 0.018(7) 0.002(6) -0.001(6) 0.001(6)
C19 0.019(6) 0.011(6) 0.014(5) -0.001(5) -0.004(5) 0.002(5)
C20 0.031(7) 0.012(6) 0.021(6) 0.002(5) 0.001(5) 0.004(5)
C21 0.011(6) 0.019(6) 0.023(6) -0.003(5) 0.001(5) 0.001(5)
C22 0.035(9) 0.024(8) 0.030(8) 0.012(7) -0.003(7) -0.004(7)
C23 0.026(8) 0.018(7) 0.028(8) 0.003(6) 0.004(7) 0.004(6)
C24 0.052(9) 0.017(7) 0.029(8) 0.015(6) 0.008(7) 0.004(6)
C25 0.023(8) 0.015(7) 0.029(8) 0.005(6) -0.005(6) -0.001(6)
C26 0.036(9) 0.020(7) 0.035(9) -0.011(7) -0.007(7) 0.005(7)
C27 0.019(7) 0.026(8) 0.040(9) -0.002(7) -0.001(7) -0.004(6)
C28 0.019(6) 0.010(6) 0.019(6) 0.000(5) -0.007(5) 0.003(5)
C29 0.027(8) 0.010(7) 0.029(8) -0.003(6) -0.004(6) 0.001(6)
C30 0.056(10) 0.012(7) 0.024(8) 0.005(6) 0.004(7) 0.005(7)
C31 0.064(10) 0.018(8) 0.012(7) 0.000(6) -0.002(7) 0.004(7)
C32 0.022(7) 0.014(7) 0.024(7) 0.004(6) -0.005(6) -0.002(6)
C33 0.017(6) 0.011(6) 0.023(6) -0.006(5) -0.006(5) 0.002(5)
C34 0.048(10) 0.024(8) 0.027(8) 0.000(7) 0.001(7) 0.004(7)
C35 0.033(8) 0.008(6) 0.030(8) -0.001(6) -0.002(6) -0.002(6)
C36 0.052(8) 0.009(6) 0.039(7) 0.003(6) 0.003(7) 0.001(5)
C37 0.062(10) 0.013(7) 0.030(9) -0.004(6) -0.009(8) -0.004(7)
C38 0.018(5) 0.008(5) 0.026(5) -0.005(4) 0.000(4) 0.003(4)
C39 0.019(8) 0.028(8) 0.041(9) -0.003(7) -0.013(6) 0.009(6)
C40 0.051(10) 0.039(10) 0.052(11) -0.028(8) -0.002(8) 0.008(8)
C41 0.049(9) 0.007(7) 0.034(9) -0.002(6) -0.007(7) 0.003(6)
C42 0.036(7) 0.014(6) 0.025(6) -0.005(5) -0.007(6) 0.012(5)
C43 0.035(9) 0.015(7) 0.060(10) 0.000(7) 0.003(8) 0.006(6)
C44 0.038(7) 0.017(6) 0.027(7) 0.007(5) -0.012(6) 0.007(6)
C45 0.016(6) 0.010(6) 0.026(6) 0.000(5) -0.006(5) 0.004(5)
C46 0.016(7) 0.011(6) 0.021(7) -0.001(6) -0.005(5) -0.001(5)
C47 0.021(7) 0.011(7) 0.022(7) -0.004(6) -0.005(6) -0.002(5)
C48 0.018(7) 0.011(7) 0.025(7) -0.005(6) -0.005(5) 0.000(6)
C49 0.030(8) 0.025(8) 0.032(8) 0.013(7) -0.005(7) -0.007(7)
C50 0.026(8) 0.014(7) 0.032(8) 0.003(6) -0.011(7) 0.002(6)
C51 0.049(10) 0.018(7) 0.044(9) -0.001(7) -0.014(8) 0.001(7)
C52 0.013(7) 0.021(8) 0.033(8) 0.001(6) -0.002(6) 0.003(6)
C53 0.017(8) 0.023(7) 0.031(8) -0.003(6) 0.002(6) 0.003(6)
C54 0.029(8) 0.011(7) 0.043(9) -0.001(6) -0.006(7) -0.003(6)
N1 0.017(5) 0.013(5) 0.037(6) -0.009(5) -0.006(4) -0.004(4)
N2 0.020(5) 0.015(5) 0.026(6) 0.005(4) -0.004(5) -0.008(4)
N3 0.009(5) 0.014(5) 0.038(6) -0.003(5) -0.007(5) 0.003(4)
N4 0.041(7) 0.012(5) 0.021(6) 0.006(5) -0.008(6) -0.002(5)
O1 0.036(6) 0.010(5) 0.022(5) 0.001(4) -0.011(4) -0.005(4)
O2 0.025(5) 0.007(4) 0.027(5) 0.002(4) -0.012(4) -0.001(4)
O3 0.044(6) 0.022(5) 0.032(6) -0.004(5) -0.009(5) 0.015(4)
O4 0.021(5) 0.010(4) 0.027(5) 0.006(4) -0.001(4) 0.002(3)
O5 0.027(5) 0.013(5) 0.026(5) 0.003(4) -0.002(4) -0.003(4)
O6 0.090(9) 0.036(7) 0.053(8) 0.015(6) -0.041(7) -0.024(6)
Cl1 0.066(3) 0.0248(19) 0.034(2) 0.0097(17) -0.0195(19) -0.0003(18)
Cl2 0.041(2) 0.036(2) 0.041(2) 0.0215(18) -0.0084(18) 0.0059(17)
Cl3 0.083(3) 0.0170(18) 0.026(2) 0.0073(15) 0.009(2) 0.0042(19)
Cl4 0.044(2) 0.0272(19) 0.039(2) 0.0156(17) -0.0031(18) -0.0045(17)
Cu1 0.0291(10) 0.0100(8) 0.0248(9) 0.0002(9) -0.0051(7) -0.0055(7)
Cu2 0.0258(9) 0.0104(8) 0.0231(8) -0.0003(8) -0.0036(7) 0.0024(7)

loop_
_atom_type_symbol
_atom_type_description
_atom_type_scat_dispersion_real
_atom_type_scat_dispersion_imag
_atom_type_scat_source
C C 0.0033 0.0016 'International Tables Vol C Tables 4.2.6.8 and 6.1.1.4'
H H 0.0000 0.0000 'International Tables Vol C Tables 4.2.6.8 and 6.1.1.4'
N N 0.0061 0.0033 'International Tables Vol C Tables 4.2.6.8 and 6.1.1.4'
O O 0.0106 0.0060 'International Tables Vol C Tables 4.2.6.8 and 6.1.1.4'
Cl Cl 0.1484 0.1585 'International Tables Vol C Tables 4.2.6.8 and 6.1.1.4'
Cu Cu 0.3201 1.2651 'International Tables Vol C Tables 4.2.6.8 and 6.1.1.4'

loop_
_geom_angle_atom_site_label_1
_geom_angle_atom_site_label_2
_geom_angle_atom_site_label_3
_geom_angle
_geom_angle_site_symmetry_1
_geom_angle_site_symmetry_3
_geom_angle_publ_flag
O1 C1 C6 120.5(11) . . ?
O1 C1 C2 119.9(10) . . ?
C6 C1 C2 119.6(11) . . ?
C3 C2 C1 118.6(11) . . ?
C3 C2 C8 121.0(11) . . ?
C1 C2 C8 120.1(11) . . ?
C4 C3 C2 120.4(12) . . ?
C4 C3 H3 119.8 . . ?
C2 C3 H3 119.8 . . ?
C3 C4 C5 123.3(12) . . ?
C3 C4 Cl1 115.1(10) . . ?
C5 C4 Cl1 121.4(10) . . ?
C6 C5 C4 116.1(11) . . ?
C6 C5 C7 121.5(12) . . ?
C4 C5 C7 122.4(12) . . ?
C1 C6 C5 121.8(11) . . ?
C1 C6 C11 115.8(11) . . ?
C5 C6 C11 122.3(11) . . ?
C5 C7 H7A 109.5 . . ?
C5 C7 H7B 109.5 . . ?
H7A C7 H7B 109.5 . . ?
C5 C7 H7C 109.5 . . ?
H7A C7 H7C 109.5 . . ?
H7B C7 H7C 109.5 . . ?
C2 C8 C10 111.5(11) . . ?
C2 C8 C9 113.3(10) . . ?
C10 C8 C9 112.5(11) . . ?
C2 C8 H8 106.3 . . ?
C10 C8 H8 106.3 . . ?
C9 C8 H8 106.3 . . ?
C8 C9 H9A 109.5 . . ?
C8 C9 H9B 109.5 . . ?
H9A C9 H9B 109.5 . . ?
C8 C9 H9C 109.5 . . ?
H9A C9 H9C 109.5 . . ?
H9B C9 H9C 109.5 . . ?
C8 C10 H10A 109.5 . . ?
C8 C10 H10B 109.5 . . ?
H10A C10 H10B 109.5 . . ?
C8 C10 H10C 109.5 . . ?
H10A C10 H10C 109.5 . . ?
H10B C10 H10C 109.5 . . ?
C6 C11 N1 111.5(10) . . ?
C6 C11 H11A 109.3 . . ?
N1 C11 H11A 109.3 . . ?
C6 C11 H11B 109.3 . . ?
N1 C11 H11B 109.3 . . ?
H11A C11 H11B 108.0 . . ?
O3 C12 N1 109.9(10) . . ?
O3 C12 H12A 109.7 . . ?
N1 C12 H12A 109.7 . . ?
O3 C12 H12B 109.7 . . ?
N1 C12 H12B 109.7 . . ?
H12A C12 H12B 108.2 . . ?
O3 C13 H13A 109.5 . . ?
O3 C13 H13B 109.5 . . ?
H13A C13 H13B 109.5 . . ?
O3 C13 H13C 109.5 . . ?
H13A C13 H13C 109.5 . . ?
H13B C13 H13C 109.5 . . ?
N1 C14 C15 110.2(10) . . ?
N1 C14 H14A 109.6 . . ?
C15 C14 H14A 109.6 . . ?
N1 C14 H14B 109.6 . . ?
C15 C14 H14B 109.6 . . ?
H14A C14 H14B 108.1 . . ?
N2 C15 C16 116.4(11) . . ?
N2 C15 C14 104.2(9) . . ?
C16 C15 C14 111.4(11) . . ?
N2 C15 H15 108.2 . . ?
C16 C15 H15 108.2 . . ?
C14 C15 H15 108.2 . . ?
C15 C16 H16A 109.5 . . ?
C15 C16 H16B 109.5 . . ?
H16A C16 H16B 109.5 . . ?
C15 C16 H16C 109.5 . . ?
H16A C16 H16C 109.5 . . ?
H16B C16 H16C 109.5 . . ?
C18 C17 N2 111.7(11) . . ?
C18 C17 H17A 109.3 . . ?
N2 C17 H17A 109.3 . . ?
C18 C17 H17B 109.3 . . ?
N2 C17 H17B 109.3 . . ?
H17A C17 H17B 107.9 . . ?
C23 C18 C19 124.0(12) . . ?
C23 C18 C17 119.8(12) . . ?
C19 C18 C17 116.1(11) . . ?
O2 C19 C20 116.7(11) . . ?
O2 C19 C18 124.5(10) . . ?
C20 C19 C18 118.7(11) . . ?
C21 C20 C19 116.3(11) . . ?
C21 C20 C25 125.3(12) . . ?
C19 C20 C25 118.4(11) . . ?
C20 C21 C22 122.5(11) . . ?
C20 C21 H21 118.8 . . ?
C22 C21 H21 118.8 . . ?
C23 C22 C21 122.4(12) . . ?
C23 C22 Cl2 119.0(11) . . ?
C21 C22 Cl2 118.5(10) . . ?
C22 C23 C18 115.5(12) . . ?
C22 C23 C24 121.9(12) . . ?
C18 C23 C24 122.5(12) . . ?
C23 C24 H24A 109.5 . . ?
C23 C24 H24B 109.5 . . ?
H24A C24 H24B 109.5 . . ?
C23 C24 H24C 109.5 . . ?
H24A C24 H24C 109.5 . . ?
H24B C24 H24C 109.5 . . ?
C27 C25 C20 112.4(11) . . ?
C27 C25 C26 112.1(11) . . ?
C20 C25 C26 108.9(11) . . ?
C27 C25 H25 107.7 . . ?
C20 C25 H25 107.7 . . ?
C26 C25 H25 107.7 . . ?
C25 C26 H26A 109.5 . . ?
C25 C26 H26B 109.5 . . ?
H26A C26 H26B 109.5 . . ?
C25 C26 H26C 109.5 . . ?
H26A C26 H26C 109.5 . . ?
H26B C26 H26C 109.5 . . ?
C25 C27 H27A 109.5 . . ?
C25 C27 H27B 109.5 . . ?
H27A C27 H27B 109.5 . . ?
C25 C27 H27C 109.5 . . ?
H27A C27 H27C 109.5 . . ?
H27B C27 H27C 109.5 . . ?
O4 C28 C29 117.8(11) . . ?
O4 C28 C33 123.1(10) . . ?
C29 C28 C33 119.1(11) . . ?
C30 C29 C28 117.1(12) . . ?
C30 C29 C35 123.2(11) . . ?
C28 C29 C35 119.7(11) . . ?
C29 C30 C31 123.0(12) . . ?
C29 C30 H30 118.5 . . ?
C31 C30 H30 118.5 . . ?
C32 C31 C30 122.5(12) . . ?
C32 C31 Cl3 118.2(10) . . ?
C30 C31 Cl3 119.2(10) . . ?
C31 C32 C33 114.3(12) . . ?
C31 C32 C34 121.6(12) . . ?
C33 C32 C34 124.0(11) . . ?
C32 C33 C28 123.8(10) . . ?
C32 C33 C38 121.3(11) . . ?
C28 C33 C38 114.8(11) . . ?
C32 C34 H34A 109.5 . . ?
C32 C34 H34B 109.5 . . ?
H34A C34 H34B 109.5 . . ?
C32 C34 H34C 109.5 . . ?
H34A C34 H34C 109.5 . . ?
H34B C34 H34C 109.5 . . ?
C37 C35 C36 109.8(11) . . ?
C37 C35 C29 110.8(11) . . ?
C36 C35 C29 115.7(11) . . ?
C37 C35 H35 106.7 . . ?
C36 C35 H35 106.7 . . ?
C29 C35 H35 106.7 . . ?
C35 C36 H36A 109.5 . . ?
C35 C36 H36B 109.5 . . ?
H36A C36 H36B 109.5 . . ?
C35 C36 H36C 109.5 . . ?
H36A C36 H36C 109.5 . . ?
H36B C36 H36C 109.5 . . ?
C35 C37 H37A 109.5 . . ?
C35 C37 H37B 109.5 . . ?
H37A C37 H37B 109.5 . . ?
C35 C37 H37C 109.5 . . ?
H37A C37 H37C 109.5 . . ?
H37B C37 H37C 109.5 . . ?
N3 C38 C33 113.4(10) . . ?
N3 C38 H38A 108.9 . . ?
C33 C38 H38A 108.9 . . ?
N3 C38 H38B 108.9 . . ?
C33 C38 H38B 108.9 . . ?
H38A C38 H38B 107.7 . . ?
O6 C39 N3 102.3(11) . . ?
O6 C39 H39A 111.3 . . ?
N3 C39 H39A 111.3 . . ?
O6 C39 H39B 111.3 . . ?
N3 C39 H39B 111.3 . . ?
H39A C39 H39B 109.2 . . ?
O6 C40 H40A 109.5 . . ?
O6 C40 H40B 109.5 . . ?
H40A C40 H40B 109.5 . . ?
O6 C40 H40C 109.5 . . ?
H40A C40 H40C 109.5 . . ?
H40B C40 H40C 109.5 . . ?
C42 C41 N3 107.4(10) . . ?
C42 C41 H41A 110.2 . . ?
N3 C41 H41A 110.2 . . ?
C42 C41 H41B 110.2 . . ?
N3 C41 H41B 110.2 . . ?
H41A C41 H41B 108.5 . . ?
C41 C42 C43 111.9(11) . . ?
C41 C42 N4 110.9(10) . . ?
C43 C42 N4 113.6(11) . . ?
C41 C42 H42 106.7 . . ?
C43 C42 H42 106.7 . . ?
N4 C42 H42 106.7 . . ?
C42 C43 H43A 109.5 . . ?
C42 C43 H43B 109.5 . . ?
H43A C43 H43B 109.5 . . ?
C42 C43 H43C 109.5 . . ?
H43A C43 H43C 109.5 . . ?
H43B C43 H43C 109.5 . . ?
N4 C44 C45 116.4(11) . . ?
N4 C44 H44A 108.2 . . ?
C45 C44 H44A 108.2 . . ?
N4 C44 H44B 108.2 . . ?
C45 C44 H44B 108.2 . . ?
H44A C44 H44B 107.3 . . ?
C50 C45 C46 119.7(11) . . ?
C50 C45 C44 124.4(11) . . ?
C46 C45 C44 115.8(11) . . ?
O5 C46 C45 119.5(11) . . ?
O5 C46 C47 122.2(10) . . ?
C45 C46 C47 118.4(11) . . ?
C48 C47 C46 121.4(10) . . ?
C48 C47 C52 119.7(11) . . ?
C46 C47 C52 118.8(11) . . ?
C49 C48 C47 118.7(12) . . ?
C49 C48 H48 120.7 . . ?
C47 C48 H48 120.7 . . ?
C48 C49 C50 121.6(12) . . ?
C48 C49 Cl4 114.5(11) . . ?
C50 C49 Cl4 123.9(10) . . ?
C45 C50 C49 119.8(11) . . ?
C45 C50 C51 118.3(12) . . ?
C49 C50 C51 121.8(12) . . ?
C50 C51 H51A 109.5 . . ?
C50 C51 H51B 109.5 . . ?
H51A C51 H51B 109.5 . . ?
C50 C51 H51C 109.5 . . ?
H51A C51 H51C 109.5 . . ?
H51B C51 H51C 109.5 . . ?
C47 C52 C53 112.8(10) . . ?
C47 C52 C54 114.1(11) . . ?
C53 C52 C54 111.3(10) . . ?
C47 C52 H52 106.0 . . ?
C53 C52 H52 106.0 . . ?
C54 C52 H52 106.0 . . ?
C52 C53 H53A 109.5 . . ?
C52 C53 H53B 109.5 . . ?
H53A C53 H53B 109.5 . . ?
C52 C53 H53C 109.5 . . ?
H53A C53 H53C 109.5 . . ?
H53B C53 H53C 109.5 . . ?
C52 C54 H54A 109.5 . . ?
C52 C54 H54B 109.5 . . ?
H54A C54 H54B 109.5 . . ?
C52 C54 H54C 109.5 . . ?
H54A C54 H54C 109.5 . . ?
H54B C54 H54C 109.5 . . ?
C12 N1 C14 111.1(9) . . ?
C12 N1 C11 115.9(10) . . ?
C14 N1 C11 110.2(9) . . ?
C12 N1 Cu1 103.6(8) . . ?
C14 N1 Cu1 105.3(8) . . ?
C11 N1 Cu1 110.1(7) . . ?
C15 N2 C17 110.3(10) . . ?
C15 N2 Cu1 110.6(7) . . ?
C17 N2 Cu1 114.3(7) . . ?
C15 N2 H2 107.1 . . ?
C17 N2 H2 107.1 . . ?
Cu1 N2 H2 107.1 . . ?
C38 N3 C41 110.8(10) . . ?
C38 N3 C39 108.6(10) . . ?
C41 N3 C39 109.9(10) . . ?
C38 N3 Cu2 107.3(7) . . ?
C41 N3 Cu2 105.7(8) . . ?
C39 N3 Cu2 114.5(8) . . ?
C44 N4 C42 116.6(10) . . ?
C44 N4 Cu2 110.6(8) . . ?
C42 N4 Cu2 108.7(7) . . ?
C44 N4 H4 106.8 . . ?
C42 N4 H4 106.8 . . ?
Cu2 N4 H4 106.8 . . ?
C1 O1 Cu1 122.8(8) . . ?
C19 O2 Cu1 123.8(7) . . ?
C12 O3 C13 115.7(10) . . ?
C28 O4 Cu2 119.3(7) . . ?
C46 O5 Cu2 125.0(7) . . ?
C39 O6 C40 118.2(12) . . ?
O2 Cu1 N1 151.5(4) . . ?
O2 Cu1 O1 100.2(3) . . ?
N1 Cu1 O1 91.3(4) . . ?
O2 Cu1 N2 91.9(4) . . ?
N1 Cu1 N2 86.2(4) . . ?
O1 Cu1 N2 158.7(4) . . ?
O4 Cu2 O5 92.5(4) . . ?
O4 Cu2 N4 162.4(4) . . ?
O5 Cu2 N4 96.5(4) . . ?
O4 Cu2 N3 95.3(4) . . ?
O5 Cu2 N3 151.7(4) . . ?
N4 Cu2 N3 83.8(4) . . ?

loop_
_geom_bond_atom_site_label_1
_geom_bond_atom_site_label_2
_geom_bond_distance
_geom_bond_site_symmetry_2
_geom_bond_publ_flag
C1 O1 1.301(14) . ?
C1 C6 1.335(16) . ?
C1 C2 1.438(16) . ?
C2 C3 1.340(16) . ?
C2 C8 1.465(17) . ?
C3 C4 1.326(17) . ?
C3 H3 0.9500 . ?
C4 C5 1.399(17) . ?
C4 Cl1 1.735(12) . ?
C5 C6 1.377(17) . ?
C5 C7 1.430(17) . ?
C6 C11 1.531(16) . ?
C7 H7A 0.9800 . ?
C7 H7B 0.9800 . ?
C7 H7C 0.9800 . ?
C8 C10 1.552(16) . ?
C8 C9 1.613(19) . ?
C8 H8 1.0000 . ?
C9 H9A 0.9800 . ?
C9 H9B 0.9800 . ?
C9 H9C 0.9800 . ?
C10 H10A 0.9800 . ?
C10 H10B 0.9800 . ?
C10 H10C 0.9800 . ?
C11 N1 1.537(16) . ?
C11 H11A 0.9900 . ?
C11 H11B 0.9900 . ?
C12 O3 1.391(16) . ?
C12 N1 1.496(15) . ?
C12 H12A 0.9900 . ?
C12 H12B 0.9900 . ?
C13 O3 1.439(14) . ?
C13 H13A 0.9800 . ?
C13 H13B 0.9800 . ?
C13 H13C 0.9800 . ?
C14 N1 1.505(14) . ?
C14 C15 1.566(19) . ?
C14 H14A 0.9900 . ?
C14 H14B 0.9900 . ?
C15 N2 1.433(15) . ?
C15 C16 1.524(17) . ?
C15 H15 1.0000 . ?
C16 H16A 0.9800 . ?
C16 H16B 0.9800 . ?
C16 H16C 0.9800 . ?
C17 C18 1.446(17) . ?
C17 N2 1.514(17) . ?
C17 H17A 0.9900 . ?
C17 H17B 0.9900 . ?
C18 C23 1.351(17) . ?
C18 C19 1.425(17) . ?
C19 O2 1.277(13) . ?
C19 C20 1.368(16) . ?
C20 C21 1.356(16) . ?
C20 C25 1.518(17) . ?
C21 C22 1.413(18) . ?
C21 H21 0.9500 . ?
C22 C23 1.315(19) . ?
C22 Cl2 1.716(14) . ?
C23 C24 1.537(17) . ?
C24 H24A 0.9800 . ?
C24 H24B 0.9800 . ?
C24 H24C 0.9800 . ?
C25 C27 1.457(16) . ?
C25 C26 1.565(17) . ?
C25 H25 1.0000 . ?
C26 H26A 0.9800 . ?
C26 H26B 0.9800 . ?
C26 H26C 0.9800 . ?
C27 H27A 0.9800 . ?
C27 H27B 0.9800 . ?
C27 H27C 0.9800 . ?
C28 O4 1.383(14) . ?
C28 C29 1.421(16) . ?
C28 C33 1.474(17) . ?
C29 C30 1.394(18) . ?
C29 C35 1.562(19) . ?
C30 C31 1.453(19) . ?
C30 H30 0.9500 . ?
C31 C32 1.401(17) . ?
C31 Cl3 1.790(14) . ?
C32 C33 1.436(17) . ?
C32 C34 1.557(18) . ?
C33 C38 1.493(16) . ?
C34 H34A 0.9800 . ?
C34 H34B 0.9800 . ?
C34 H34C 0.9800 . ?
C35 C37 1.438(18) . ?
C35 C36 1.539(16) . ?
C35 H35 1.0000 . ?
C36 H36A 0.9800 . ?
C36 H36B 0.9800 . ?
C36 H36C 0.9800 . ?
C37 H37A 0.9800 . ?
C37 H37B 0.9800 . ?
C37 H37C 0.9800 . ?
C38 N3 1.414(14) . ?
C38 H38A 0.9900 . ?
C38 H38B 0.9900 . ?
C39 O6 1.367(17) . ?
C39 N3 1.512(16) . ?
C39 H39A 0.9900 . ?
C39 H39B 0.9900 . ?
C40 O6 1.397(17) . ?
C40 H40A 0.9800 . ?
C40 H40B 0.9800 . ?
C40 H40C 0.9800 . ?
C41 C42 1.439(18) . ?
C41 N3 1.475(15) . ?
C41 H41A 0.9900 . ?
C41 H41B 0.9900 . ?
C42 C43 1.541(17) . ?
C42 N4 1.557(17) . ?
C42 H42 1.0000 . ?
C43 H43A 0.9800 . ?
C43 H43B 0.9800 . ?
C43 H43C 0.9800 . ?
C44 N4 1.410(16) . ?
C44 C45 1.582(19) . ?
C44 H44A 0.9900 . ?
C44 H44B 0.9900 . ?
C45 C50 1.400(18) . ?
C45 C46 1.431(16) . ?
C46 O5 1.313(14) . ?
C46 C47 1.475(17) . ?
C47 C48 1.400(17) . ?
C47 C52 1.521(17) . ?
C48 C49 1.390(18) . ?
C48 H48 0.9500 . ?
C49 C50 1.463(19) . ?
C49 Cl4 1.778(14) . ?
C50 C51 1.526(17) . ?
C51 H51A 0.9800 . ?
C51 H51B 0.9800 . ?
C51 H51C 0.9800 . ?
C52 C53 1.528(16) . ?
C52 C54 1.608(18) . ?
C52 H52 1.0000 . ?
C53 H53A 0.9800 . ?
C53 H53B 0.9800 . ?
C53 H53C 0.9800 . ?
C54 H54A 0.9800 . ?
C54 H54B 0.9800 . ?
C54 H54C 0.9800 . ?
N1 Cu1 1.968(10) . ?
N2 Cu1 2.042(9) . ?
N2 H2 1.0000 . ?
N3 Cu2 2.146(10) . ?
N4 Cu2 1.976(10) . ?
N4 H4 1.0000 . ?
O1 Cu1 1.971(8) . ?
O2 Cu1 1.909(8) . ?
O4 Cu2 1.870(8) . ?
O5 Cu2 1.930(9) . ?
